data_7044629
loop_
_publ_author_name
'Liu, Yu'
'Hao, Zhaoran'
'Meng, Fanyuan'
'Wang, Pu'
'Wang, Yafei'
'Tan, Hua'
'Pei, Yong'
'Su, Shi-Jian'

_publ_section_title
;
 Dual Phosphorescent Emission of Dinuclear Platinum (II) Complexes
 Incorporating Cyclometallating Pyrenyl-Dipyrdine-Based Ligands and
 Materials Application in Near-Infrared Solution-Processed Polymer
 Light-Emitting Diodes
;
_journal_name_full 'Dalton Transactions'
_journal_paper_doi 10.1039/C7DT03282J
_journal_year 2017
_chemical_formula_sum 'C43 H Cl N O4 Pt'
_chemical_formula_weight 825.99
_space_group_crystal_system monoclinic
_space_group_IT_number 14
_space_group_name_Hall '-P 2yn'
_space_group_name_H-M_alt 'P 1 21/n 1'
_symmetry_space_group_name_Hall '-P 2yn'
_symmetry_space_group_name_H-M 'P 1 21/n 1'
_atom_sites_solution_hydrogens geom
_audit_creation_method SHELXL-2014/7
_audit_update_record
;
2017-10-16 deposited with the CCDC.
2017-11-02 downloaded from the CCDC.
;
_cell_angle_alpha 90
_cell_angle_beta 99.3801(16)
_cell_angle_gamma 90
_cell_formula_units_Z 4
_cell_length_a 22.2262(3)
_cell_length_b 7.12696(11)
_cell_length_c 24.1653(4)
_cell_measurement_temperature 293(2)
_cell_volume 3776.73(10)
_computing_structure_refinement 'SHELXL-2014/7 (Sheldrick, 2014)'
_diffrn_ambient_temperature 293(2)
_diffrn_measured_fraction_theta_full 0.998
_diffrn_measured_fraction_theta_max 0.998
_diffrn_radiation_type MoK\a
_diffrn_radiation_wavelength 0.71073
_diffrn_reflns_av_unetI/netI 0.0396
_diffrn_reflns_Laue_measured_fraction_full 0.998
_diffrn_reflns_Laue_measured_fraction_max 0.998
_diffrn_reflns_number 7698
_diffrn_reflns_point_group_measured_fraction_full 0.998
_diffrn_reflns_point_group_measured_fraction_max 0.998
_diffrn_reflns_theta_full 25.242
_diffrn_reflns_theta_max 26.370
_diffrn_reflns_theta_min 3.330
_exptl_absorpt_coefficient_mu 3.826
_exptl_crystal_density_diffrn 1.453
_exptl_crystal_F_000 1572
_exptl_crystal_size_max 0.410
_exptl_crystal_size_mid 0.230
_exptl_crystal_size_min 0.120
_refine_diff_density_max 1.013
_refine_diff_density_min -0.680
_refine_diff_density_rms 0.092
_refine_ls_extinction_method none
_refine_ls_goodness_of_fit_ref 1.049
_refine_ls_hydrogen_treatment constr
_refine_ls_matrix_type full
_refine_ls_number_parameters 451
_refine_ls_number_reflns 7698
_refine_ls_number_restraints 0
_refine_ls_restrained_S_all 1.049
_refine_ls_R_factor_all 0.0526
_refine_ls_R_factor_gt 0.0354
_refine_ls_shift/su_max 0.014
_refine_ls_shift/su_mean 0.000
_refine_ls_structure_factor_coef Fsqd
_refine_ls_weighting_details 'w=1/[\s^2^(Fo^2^)+(0.0427P)^2^+1.3574P] where P=(Fo^2^+2Fc^2^)/3'
_refine_ls_weighting_scheme calc
_refine_ls_wR_factor_gt 0.0827
_refine_ls_wR_factor_ref 0.0889
_reflns_Friedel_coverage 0.000
_reflns_number_gt 6019
_reflns_number_total 7698
_reflns_threshold_expression 'I > 2\s(I)'
_cod_data_source_file c7dt03282j2.cif
_cod_data_source_block 0517-ypf-111_sq_d
_cod_original_cell_volume 3776.74(11)
_cod_database_code 7044629
_shelx_shelxl_version_number 2014/7
_shelx_space_group_comment
;
The symmetry employed for this shelxl refinement is uniquely defined
by the following loop, which should always be used as a source of
symmetry information in preference to the above space-group names.
They are only intended as comments.
;
_shelx_estimated_absorpt_t_min 0.303
_shelx_estimated_absorpt_t_max 0.657

loop_
_space_group_symop_operation_xyz
'x, y, z'
'-x+1/2, y+1/2, -z+1/2'
'-x, -y, -z'
'x-1/2, -y-1/2, z-1/2'

loop_
_atom_site_label
_atom_site_type_symbol
_atom_site_fract_x
_atom_site_fract_y
_atom_site_fract_z
_atom_site_U_iso_or_equiv
_atom_site_adp_type
_atom_site_occupancy
_atom_site_site_symmetry_order
_atom_site_calc_flag
_atom_site_refinement_flags_posn
_atom_site_refinement_flags_adp
Pt1 Pt 0.80696(2) 0.28204(3) 0.13393(2) 0.04239(8) Uani 1 1 d . .
O1 O 0.78906(14) 0.2798(4) 0.04967(14) 0.0500(8) Uani 1 1 d . .
O2 O 0.89970(15) 0.2537(4) 0.13207(15) 0.0543(9) Uani 1 1 d . .
Cl3 Cl 0.8382(3) 0.7612(5) 0.0558(2) 0.272(3) Uani 1 1 d . .
Cl4 Cl 0.7064(3) 0.7753(5) 0.0140(2) 0.245(2) Uani 1 1 d . .
N1 N 0.81867(16) 0.2871(4) 0.21692(15) 0.0376(8) Uani 1 1 d . .
N2 N 0.9918(2) 0.2928(6) 0.3105(2) 0.0755(14) Uani 1 1 d . .
C2 C 1.0488(3) 0.3028(9) 0.3415(4) 0.093(2) Uani 1 1 d . .
H2 H 1.0822 0.2878 0.3232 0.111 Uiso 1 1 calc R U
C3 C 1.0593(3) 0.3331(10) 0.3971(4) 0.094(2) Uani 1 1 d . .
H3 H 1.0989 0.3373 0.4167 0.113 Uiso 1 1 calc R U
C4 C 1.0113(3) 0.3573(9) 0.4238(3) 0.0846(19) Uani 1 1 d . .
H4 H 1.0178 0.3814 0.4621 0.102 Uiso 1 1 calc R U
C5 C 0.9531(2) 0.3470(7) 0.3953(2) 0.0570(12) Uani 1 1 d . .
H5 H 0.9198 0.3603 0.4138 0.068 Uiso 1 1 calc R U
C6 C 0.9455(2) 0.3167(6) 0.3393(2) 0.0453(11) Uani 1 1 d . .
C7 C 0.88294(19) 0.3134(5) 0.30649(19) 0.0403(10) Uani 1 1 d . .
C8 C 0.87392(19) 0.2843(6) 0.2489(2) 0.0435(10) Uani 1 1 d . .
H8 H 0.9078 0.2620 0.2317 0.052 Uiso 1 1 calc R U
C9 C 0.76707(19) 0.3152(5) 0.24079(18) 0.0379(10) Uani 1 1 d . .
C10 C 0.77452(19) 0.3534(6) 0.29719(18) 0.0463(10) Uani 1 1 d . .
H10 H 0.7405 0.3799 0.3137 0.056 Uiso 1 1 calc R U
C11 C 0.8319(2) 0.3531(6) 0.32996(19) 0.0488(11) Uani 1 1 d . .
H11 H 0.8360 0.3799 0.3680 0.059 Uiso 1 1 calc R U
C12 C 0.71077(18) 0.3113(5) 0.19927(18) 0.0369(9) Uani 1 1 d . .
C13 C 0.7212(2) 0.3117(5) 0.14288(18) 0.0400(10) Uani 1 1 d . .
C14 C 0.67164(19) 0.3262(6) 0.09991(18) 0.0450(11) Uani 1 1 d . .
H14 H 0.6784 0.3292 0.0629 0.054 Uiso 1 1 calc R U
C15 C 0.6120(2) 0.3364(6) 0.11087(17) 0.0410(10) Uani 1 1 d . .
C16 C 0.5608(2) 0.3541(7) 0.06702(18) 0.0505(11) Uani 1 1 d . .
H16 H 0.5675 0.3679 0.0302 0.061 Uiso 1 1 calc R U
C17 C 0.5031(2) 0.3515(7) 0.0774(2) 0.0509(11) Uani 1 1 d . .
H17 H 0.4710 0.3666 0.0478 0.061 Uiso 1 1 calc R U
C18 C 0.49010(19) 0.3260(6) 0.13262(19) 0.0441(10) Uani 1 1 d . .
C19 C 0.4305(2) 0.3164(6) 0.1447(2) 0.0494(12) Uani 1 1 d . .
H19 H 0.3980 0.3288 0.1153 0.059 Uiso 1 1 calc R U
C20 C 0.4181(2) 0.2895(6) 0.1981(2) 0.0478(11) Uani 1 1 d . .
C21 C 0.3521(2) 0.2798(8) 0.2102(3) 0.0633(14) Uani 1 1 d . .
C22 C 0.3091(3) 0.2197(16) 0.1610(5) 0.183(6) Uani 1 1 d . .
H22A H 0.3019 0.3213 0.1347 0.274 Uiso 1 1 calc R U
H22B H 0.2713 0.1835 0.1724 0.274 Uiso 1 1 calc R U
H22C H 0.3258 0.1148 0.1437 0.274 Uiso 1 1 calc R U
C23 C 0.3334(4) 0.4687(15) 0.2247(5) 0.229(7) Uani 1 1 d . .
H23A H 0.3624 0.5175 0.2551 0.344 Uiso 1 1 calc R U
H23B H 0.2939 0.4626 0.2358 0.344 Uiso 1 1 calc R U
H23C H 0.3316 0.5495 0.1927 0.344 Uiso 1 1 calc R U
C24 C 0.3467(3) 0.160(2) 0.2565(5) 0.252(9) Uani 1 1 d . .
H24A H 0.3793 0.1850 0.2867 0.378 Uiso 1 1 calc R U
H24B H 0.3488 0.0310 0.2451 0.378 Uiso 1 1 calc R U
H24C H 0.3083 0.1819 0.2686 0.378 Uiso 1 1 calc R U
C25 C 0.4667(2) 0.2720(6) 0.2415(2) 0.0480(11) Uani 1 1 d . .
H25 H 0.4590 0.2539 0.2779 0.058 Uiso 1 1 calc R U
C26 C 0.5270(2) 0.2809(5) 0.23199(19) 0.0411(10) Uani 1 1 d . .
C27 C 0.5778(2) 0.2557(6) 0.2760(2) 0.0473(11) Uani 1 1 d . .
H27 H 0.5705 0.2336 0.3122 0.057 Uiso 1 1 calc R U
C28 C 0.6358(2) 0.2629(6) 0.2665(2) 0.0431(10) Uani 1 1 d . .
H28 H 0.6673 0.2415 0.2963 0.052 Uiso 1 1 calc R U
C29 C 0.65062(18) 0.3022(5) 0.21248(18) 0.0363(9) Uani 1 1 d . .
C30 C 0.60079(18) 0.3180(5) 0.16663(18) 0.0371(9) Uani 1 1 d . .
C31 C 0.53963(19) 0.3101(5) 0.17750(19) 0.0387(10) Uani 1 1 d . .
C32 C 1.0168(3) 0.3972(18) 0.1369(5) 0.220(7) Uani 1 1 d . .
H32A H 1.0077 0.3747 0.1738 0.331 Uiso 1 1 calc R U
H32B H 0.9979 0.5122 0.1225 0.331 Uiso 1 1 calc R U
H32C H 1.0601 0.4065 0.1386 0.331 Uiso 1 1 calc R U
C33 C 1.0098(3) 0.0562(15) 0.1263(4) 0.196(6) Uani 1 1 d . .
H33A H 1.0530 0.0375 0.1292 0.294 Uiso 1 1 calc R U
H33B H 0.9886 -0.0422 0.1040 0.294 Uiso 1 1 calc R U
H33C H 0.9988 0.0545 0.1631 0.294 Uiso 1 1 calc R U
C34 C 1.0232(3) 0.2517(8) 0.0473(3) 0.0802(19) Uani 1 1 d . .
H34A H 1.0147 0.3717 0.0297 0.120 Uiso 1 1 calc R U
H34B H 1.0075 0.1543 0.0215 0.120 Uiso 1 1 calc R U
H34C H 1.0665 0.2365 0.0577 0.120 Uiso 1 1 calc R U
C35 C 0.9930(2) 0.2398(8) 0.0994(2) 0.0630(15) Uani 1 1 d . .
C36 C 0.9237(2) 0.2508(6) 0.0878(2) 0.0487(12) Uani 1 1 d . .
C37 C 0.8918(2) 0.2565(7) 0.0328(2) 0.0562(13) Uani 1 1 d . .
H37 H 0.9151 0.2525 0.0041 0.067 Uiso 1 1 calc R U
C38 C 0.8281(2) 0.2676(6) 0.0166(2) 0.0470(11) Uani 1 1 d . .
C39 C 0.8018(2) 0.2659(7) -0.0455(2) 0.0563(13) Uani 1 1 d . .
C40 C 0.8227(3) 0.0848(11) -0.0727(3) 0.101(2) Uani 1 1 d . .
H40A H 0.8662 0.0878 -0.0712 0.152 Uiso 1 1 calc R U
H40B H 0.8031 0.0777 -0.1111 0.152 Uiso 1 1 calc R U
H40C H 0.8118 -0.0229 -0.0527 0.152 Uiso 1 1 calc R U
C41 C 0.8241(3) 0.4404(10) -0.0734(2) 0.098(2) Uani 1 1 d . .
H41A H 0.8129 0.5511 -0.0548 0.146 Uiso 1 1 calc R U
H41B H 0.8057 0.4439 -0.1122 0.146 Uiso 1 1 calc R U
H41C H 0.8677 0.4355 -0.0706 0.146 Uiso 1 1 calc R U
C42 C 0.7329(2) 0.2651(8) -0.0548(2) 0.0740(17) Uani 1 1 d . .
H42A H 0.7188 0.1550 -0.0379 0.111 Uiso 1 1 calc R U
H42B H 0.7176 0.2647 -0.0943 0.111 Uiso 1 1 calc R U
H42C H 0.7185 0.3749 -0.0380 0.111 Uiso 1 1 calc R U
C43 C 0.7653(7) 0.7757(14) 0.0700(5) 0.161(5) Uani 1 1 d . .
H43A H 0.7622 0.8898 0.0912 0.193 Uiso 1 1 calc R U
H43B H 0.7591 0.6713 0.0942 0.193 Uiso 1 1 calc R U

loop_
_atom_site_aniso_label
_atom_site_aniso_U_11
_atom_site_aniso_U_22
_atom_site_aniso_U_33
_atom_site_aniso_U_23
_atom_site_aniso_U_13
_atom_site_aniso_U_12
Pt1 0.03818(11) 0.05163(12) 0.03762(11) 0.00132(8) 0.00699(7) -0.00082(8)
O1 0.0364(16) 0.071(2) 0.0418(19) -0.0017(15) 0.0040(14) -0.0019(14)
O2 0.0397(17) 0.084(2) 0.039(2) -0.0007(15) 0.0046(15) 0.0008(15)
Cl3 0.427(9) 0.165(3) 0.216(5) 0.003(3) 0.024(5) -0.051(4)
Cl4 0.405(8) 0.153(3) 0.194(4) 0.013(2) 0.099(5) -0.021(3)
N1 0.0360(18) 0.0362(18) 0.040(2) 0.0021(15) 0.0042(16) -0.0036(15)
N2 0.061(3) 0.073(3) 0.094(4) 0.000(3) 0.016(3) 0.002(2)
C2 0.052(4) 0.087(5) 0.142(8) 0.001(5) 0.026(4) 0.003(3)
C3 0.054(4) 0.082(4) 0.130(7) 0.007(5) -0.031(4) 0.002(3)
C4 0.095(5) 0.077(4) 0.069(4) 0.008(3) -0.027(4) 0.002(4)
C5 0.054(3) 0.068(3) 0.044(3) 0.009(2) -0.007(2) -0.001(3)
C6 0.045(2) 0.035(2) 0.053(3) 0.0041(19) -0.002(2) -0.0038(19)
C7 0.041(2) 0.035(2) 0.042(3) 0.0014(18) -0.0002(19) -0.0024(19)
C8 0.033(2) 0.045(2) 0.051(3) 0.003(2) 0.004(2) -0.0004(19)
C9 0.039(2) 0.033(2) 0.040(3) -0.0013(17) 0.0025(19) -0.0033(18)
C10 0.043(2) 0.053(3) 0.042(3) -0.007(2) 0.004(2) 0.000(2)
C11 0.057(3) 0.050(3) 0.038(3) -0.005(2) 0.004(2) -0.003(2)
C12 0.037(2) 0.035(2) 0.037(2) 0.0019(17) 0.0037(18) 0.0001(18)
C13 0.046(2) 0.040(2) 0.033(2) 0.0020(18) 0.0036(19) 0.0015(19)
C14 0.049(3) 0.056(3) 0.031(2) 0.0001(19) 0.007(2) -0.002(2)
C15 0.049(2) 0.041(2) 0.031(2) 0.0010(18) 0.0043(19) -0.001(2)
C16 0.055(3) 0.067(3) 0.028(2) 0.003(2) 0.002(2) 0.004(2)
C17 0.045(3) 0.060(3) 0.043(3) 0.004(2) -0.003(2) 0.005(2)
C18 0.044(2) 0.048(3) 0.039(3) -0.0027(19) 0.003(2) 0.004(2)
C19 0.042(2) 0.058(3) 0.046(3) 0.001(2) -0.002(2) 0.004(2)
C20 0.037(2) 0.054(3) 0.054(3) -0.004(2) 0.011(2) 0.000(2)
C21 0.035(2) 0.083(4) 0.071(4) 0.000(3) 0.006(2) 0.000(3)
C22 0.054(4) 0.359(18) 0.133(9) -0.069(8) 0.012(5) -0.061(6)
C23 0.084(6) 0.199(11) 0.44(2) -0.140(12) 0.133(9) -0.020(6)
C24 0.051(4) 0.44(2) 0.276(15) 0.257(15) 0.052(7) 0.016(8)
C25 0.043(2) 0.054(3) 0.048(3) 0.000(2) 0.012(2) -0.002(2)
C26 0.045(2) 0.040(2) 0.040(3) -0.0030(19) 0.012(2) 0.0016(19)
C27 0.047(3) 0.065(3) 0.031(2) 0.002(2) 0.011(2) -0.002(2)
C28 0.039(2) 0.052(3) 0.036(3) 0.0026(19) -0.0002(19) 0.0022(19)
C29 0.037(2) 0.036(2) 0.035(2) -0.0037(17) 0.0021(18) 0.0024(18)
C30 0.040(2) 0.035(2) 0.036(2) -0.0015(17) 0.0039(18) 0.0042(18)
C31 0.044(2) 0.026(2) 0.045(3) -0.0053(17) 0.006(2) -0.0025(18)
C32 0.060(4) 0.354(16) 0.252(12) -0.236(13) 0.038(6) -0.058(7)
C33 0.082(5) 0.257(12) 0.261(12) 0.195(11) 0.064(6) 0.071(6)
C34 0.047(3) 0.119(5) 0.076(5) 0.009(3) 0.014(3) 0.004(3)
C35 0.039(3) 0.099(4) 0.050(3) 0.000(3) 0.003(2) 0.005(3)
C36 0.040(2) 0.055(3) 0.051(3) -0.002(2) 0.009(2) 0.000(2)
C37 0.040(3) 0.085(4) 0.045(3) -0.004(2) 0.010(2) 0.001(2)
C38 0.042(2) 0.061(3) 0.039(3) 0.003(2) 0.011(2) -0.001(2)
C39 0.046(3) 0.085(4) 0.038(3) -0.002(2) 0.005(2) -0.010(2)
C40 0.088(4) 0.147(7) 0.063(4) -0.036(4) -0.003(3) 0.023(4)
C41 0.083(4) 0.148(6) 0.057(4) 0.035(4) -0.004(3) -0.040(4)
C42 0.051(3) 0.121(5) 0.049(3) 0.002(3) 0.002(3) -0.012(3)
C43 0.209(13) 0.186(11) 0.106(9) 0.002(6) 0.084(9) 0.030(8)

loop_
_atom_type_symbol
_atom_type_description
_atom_type_scat_dispersion_real
_atom_type_scat_dispersion_imag
_atom_type_scat_source
C C 0.0033 0.0016 'International Tables Vol C Tables 4.2.6.8 and 6.1.1.4'
N N 0.0061 0.0033 'International Tables Vol C Tables 4.2.6.8 and 6.1.1.4'
O O 0.0106 0.0060 'International Tables Vol C Tables 4.2.6.8 and 6.1.1.4'
Pt Pt -1.7033 8.3905 'International Tables Vol C Tables 4.2.6.8 and 6.1.1.4'
H H 0.0000 0.0000 'International Tables Vol C Tables 4.2.6.8 and 6.1.1.4'
Cl Cl 0.1484 0.1585 'International Tables Vol C Tables 4.2.6.8 and 6.1.1.4'

loop_
_geom_angle_atom_site_label_1
_geom_angle_atom_site_label_2
_geom_angle_atom_site_label_3
_geom_angle
C13 Pt1 N1 81.73(16)
C13 Pt1 O1 94.41(15)
N1 Pt1 O1 176.14(12)
C13 Pt1 O2 174.94(15)
N1 Pt1 O2 93.24(14)
O1 Pt1 O2 90.61(13)
C38 O1 Pt1 126.4(3)
C36 O2 Pt1 125.0(3)
C8 N1 C9 120.5(4)
C8 N1 Pt1 122.7(3)
C9 N1 Pt1 116.4(3)
C6 N2 C2 115.4(6)
C3 C2 N2 123.5(7)
C3 C2 H2 118.3
N2 C2 H2 118.3
C2 C3 C4 118.7(6)
C2 C3 H3 120.7
C4 C3 H3 120.7
C3 C4 C5 120.8(6)
C3 C4 H4 119.6
C5 C4 H4 119.6
C6 C5 C4 117.8(5)
C6 C5 H5 121.1
C4 C5 H5 121.1
N2 C6 C5 123.9(5)
N2 C6 C7 116.7(5)
C5 C6 C7 119.4(4)
C11 C7 C8 116.7(4)
C11 C7 C6 122.6(4)
C8 C7 C6 120.5(4)
N1 C8 C7 123.0(4)
N1 C8 H8 118.5
C7 C8 H8 118.5
C10 C9 N1 118.0(4)
C10 C9 C12 129.2(4)
N1 C9 C12 112.6(4)
C9 C10 C11 121.1(4)
C9 C10 H10 119.4
C11 C10 H10 119.4
C7 C11 C10 120.5(4)
C7 C11 H11 119.8
C10 C11 H11 119.8
C13 C12 C29 121.4(4)
C13 C12 C9 113.6(4)
C29 C12 C9 124.9(4)
C14 C13 C12 119.0(4)
C14 C13 Pt1 126.2(3)
C12 C13 Pt1 114.8(3)
C13 C14 C15 121.6(4)
C13 C14 H14 119.2
C15 C14 H14 119.2
C14 C15 C30 119.7(4)
C14 C15 C16 122.1(4)
C30 C15 C16 118.1(4)
C17 C16 C15 122.0(4)
C17 C16 H16 119.0
C15 C16 H16 119.0
C16 C17 C18 121.4(4)
C16 C17 H17 119.3
C18 C17 H17 119.3
C19 C18 C31 118.6(4)
C19 C18 C17 122.9(4)
C31 C18 C17 118.5(4)
C20 C19 C18 122.7(4)
C20 C19 H19 118.7
C18 C19 H19 118.7
C19 C20 C25 118.4(4)
C19 C20 C21 121.6(4)
C25 C20 C21 120.1(5)
C24 C21 C22 109.4(8)
C24 C21 C23 107.4(9)
C22 C21 C23 106.8(7)
C24 C21 C20 112.2(5)
C22 C21 C20 112.1(6)
C23 C21 C20 108.6(5)
C21 C22 H22A 109.5
C21 C22 H22B 109.5
H22A C22 H22B 109.5
C21 C22 H22C 109.5
H22A C22 H22C 109.5
H22B C22 H22C 109.5
C21 C23 H23A 109.5
C21 C23 H23B 109.5
H23A C23 H23B 109.5
C21 C23 H23C 109.5
H23A C23 H23C 109.5
H23B C23 H23C 109.5
C21 C24 H24A 109.5
C21 C24 H24B 109.5
H24A C24 H24B 109.5
C21 C24 H24C 109.5
H24A C24 H24C 109.5
H24B C24 H24C 109.5
C20 C25 C26 121.4(5)
C20 C25 H25 119.3
C26 C25 H25 119.3
C25 C26 C31 120.3(4)
C25 C26 C27 122.2(4)
C31 C26 C27 117.5(4)
C28 C27 C26 122.0(4)
C28 C27 H27 119.0
C26 C27 H27 119.0
C27 C28 C29 122.2(4)
C27 C28 H28 118.9
C29 C28 H28 118.9
C12 C29 C28 125.4(4)
C12 C29 C30 117.2(4)
C28 C29 C30 117.2(4)
C15 C30 C31 120.0(4)
C15 C30 C29 120.5(4)
C31 C30 C29 119.5(4)
C26 C31 C18 118.7(4)
C26 C31 C30 121.3(4)
C18 C31 C30 120.0(4)
C35 C32 H32A 109.5
C35 C32 H32B 109.5
H32A C32 H32B 109.5
C35 C32 H32C 109.5
H32A C32 H32C 109.5
H32B C32 H32C 109.5
C35 C33 H33A 109.5
C35 C33 H33B 109.5
H33A C33 H33B 109.5
C35 C33 H33C 109.5
H33A C33 H33C 109.5
H33B C33 H33C 109.5
C35 C34 H34A 109.5
C35 C34 H34B 109.5
H34A C34 H34B 109.5
C35 C34 H34C 109.5
H34A C34 H34C 109.5
H34B C34 H34C 109.5
C33 C35 C32 111.1(9)
C33 C35 C36 107.6(5)
C32 C35 C36 108.8(5)
C33 C35 C34 107.3(6)
C32 C35 C34 107.6(6)
C36 C35 C34 114.5(5)
O2 C36 C37 125.6(4)
O2 C36 C35 113.4(4)
C37 C36 C35 121.0(5)
C36 C37 C38 126.5(5)
C36 C37 H37 116.8
C38 C37 H37 116.8
O1 C38 C37 125.9(5)
O1 C38 C39 115.5(4)
C37 C38 C39 118.7(4)
C42 C39 C38 111.3(4)
C42 C39 C41 109.3(5)
C38 C39 C41 109.2(4)
C42 C39 C40 107.4(4)
C38 C39 C40 109.4(4)
C41 C39 C40 110.3(6)
C39 C40 H40A 109.5
C39 C40 H40B 109.5
H40A C40 H40B 109.5
C39 C40 H40C 109.5
H40A C40 H40C 109.5
H40B C40 H40C 109.5
C39 C41 H41A 109.5
C39 C41 H41B 109.5
H41A C41 H41B 109.5
C39 C41 H41C 109.5
H41A C41 H41C 109.5
H41B C41 H41C 109.5
C39 C42 H42A 109.5
C39 C42 H42B 109.5
H42A C42 H42B 109.5
C39 C42 H42C 109.5
H42A C42 H42C 109.5
H42B C42 H42C 109.5
Cl3 C43 Cl4 117.7(7)
Cl3 C43 H43A 107.9
Cl4 C43 H43A 107.9
Cl3 C43 H43B 107.9
Cl4 C43 H43B 107.9
H43A C43 H43B 107.2

loop_
_geom_bond_atom_site_label_1
_geom_bond_atom_site_label_2
_geom_bond_distance
Pt1 C13 1.964(4)
Pt1 N1 1.980(4)
Pt1 O1 2.010(3)
Pt1 O2 2.079(3)
O1 C38 1.274(5)
O2 C36 1.270(6)
Cl3 C43 1.714(12)
Cl4 C43 1.723(13)
N1 C8 1.340(5)
N1 C9 1.380(5)
N2 C6 1.344(7)
N2 C2 1.366(8)
C2 C3 1.342(10)
C2 H2 0.9300
C3 C4 1.345(9)
C3 H3 0.9300
C4 C5 1.364(7)
C4 H4 0.9300
C5 C6 1.354(6)
C5 H5 0.9300
C6 C7 1.485(6)
C7 C11 1.377(6)
C7 C8 1.389(6)
C8 H8 0.9300
C9 C10 1.373(6)
C9 C12 1.471(6)
C10 C11 1.388(6)
C10 H10 0.9300
C11 H11 0.9300
C12 C13 1.419(6)
C12 C29 1.426(6)
C13 C14 1.389(6)
C14 C15 1.395(6)
C14 H14 0.9300
C15 C30 1.416(6)
C15 C16 1.429(6)
C16 C17 1.346(6)
C16 H16 0.9300
C17 C18 1.423(6)
C17 H17 0.9300
C18 C19 1.404(6)
C18 C31 1.418(6)
C19 C20 1.377(6)
C19 H19 0.9300
C20 C25 1.382(6)
C20 C21 1.543(6)
C21 C24 1.430(10)
C21 C22 1.463(10)
C21 C23 1.469(10)
C22 H22A 0.9600
C22 H22B 0.9600
C22 H22C 0.9600
C23 H23A 0.9600
C23 H23B 0.9600
C23 H23C 0.9600
C24 H24A 0.9600
C24 H24B 0.9600
C24 H24C 0.9600
C25 C26 1.399(6)
C25 H25 0.9300
C26 C31 1.406(6)
C26 C27 1.430(6)
C27 C28 1.347(6)
C27 H27 0.9300
C28 C29 1.426(6)
C28 H28 0.9300
C29 C30 1.438(5)
C30 C31 1.427(6)
C32 C35 1.484(9)
C32 H32A 0.9600
C32 H32B 0.9600
C32 H32C 0.9600
C33 C35 1.481(9)
C33 H33A 0.9600
C33 H33B 0.9600
C33 H33C 0.9600
C34 C35 1.523(8)
C34 H34A 0.9600
C34 H34B 0.9600
C34 H34C 0.9600
C35 C36 1.522(7)
C36 C37 1.402(7)
C37 C38 1.410(7)
C37 H37 0.9300
C38 C39 1.519(7)
C39 C42 1.512(7)
C39 C41 1.535(8)
C39 C40 1.554(8)
C40 H40A 0.9600
C40 H40B 0.9600
C40 H40C 0.9600
C41 H41A 0.9600
C41 H41B 0.9600
C41 H41C 0.9600
C42 H42A 0.9600
C42 H42B 0.9600
C42 H42C 0.9600
C43 H43A 0.9700
C43 H43B 0.9700

loop_
_geom_hbond_atom_site_label_D
_geom_hbond_atom_site_label_H
_geom_hbond_atom_site_label_A
_geom_hbond_distance_DH
_geom_hbond_distance_HA
_geom_hbond_distance_DA
_geom_hbond_angle_DHA
C8 H8 O2 0.93 2.39 2.979(6) 121.4

loop_
_geom_torsion_atom_site_label_1
_geom_torsion_atom_site_label_2
_geom_torsion_atom_site_label_3
_geom_torsion_atom_site_label_4
_geom_torsion
C6 N2 C2 C3 0.4(9)
N2 C2 C3 C4 -0.8(11)
C2 C3 C4 C5 1.5(10)
C3 C4 C5 C6 -1.7(9)
C2 N2 C6 C5 -0.6(7)
C2 N2 C6 C7 177.9(4)
C4 C5 C6 N2 1.3(7)
C4 C5 C6 C7 -177.2(5)
N2 C6 C7 C11 -173.9(4)
C5 C6 C7 C11 4.7(6)
N2 C6 C7 C8 0.8(6)
C5 C6 C7 C8 179.4(4)
C9 N1 C8 C7 -1.6(6)
Pt1 N1 C8 C7 171.0(3)
C11 C7 C8 N1 -2.4(6)
C6 C7 C8 N1 -177.4(4)
C8 N1 C9 C10 4.6(6)
Pt1 N1 C9 C10 -168.4(3)
C8 N1 C9 C12 -179.3(3)
Pt1 N1 C9 C12 7.7(4)
N1 C9 C10 C11 -3.6(6)
C12 C9 C10 C11 -179.0(4)
C8 C7 C11 C10 3.3(6)
C6 C7 C11 C10 178.2(4)
C9 C10 C11 C7 -0.3(7)
C10 C9 C12 C13 165.5(4)
N1 C9 C12 C13 -10.1(5)
C10 C9 C12 C29 -16.3(7)
N1 C9 C12 C29 168.1(3)
C29 C12 C13 C14 7.8(6)
C9 C12 C13 C14 -174.0(4)
C29 C12 C13 Pt1 -170.2(3)
C9 C12 C13 Pt1 8.1(4)
C12 C13 C14 C15 -1.4(6)
Pt1 C13 C14 C15 176.3(3)
C13 C14 C15 C30 -4.7(6)
C13 C14 C15 C16 179.1(4)
C14 C15 C16 C17 175.5(5)
C30 C15 C16 C17 -0.8(7)
C15 C16 C17 C18 -1.6(8)
C16 C17 C18 C19 -177.9(5)
C16 C17 C18 C31 2.3(7)
C31 C18 C19 C20 -1.0(7)
C17 C18 C19 C20 179.2(4)
C18 C19 C20 C25 0.3(7)
C18 C19 C20 C21 179.9(4)
C19 C20 C21 C24 148.8(9)
C25 C20 C21 C24 -31.5(10)
C19 C20 C21 C22 25.2(8)
C25 C20 C21 C22 -155.2(6)
C19 C20 C21 C23 -92.6(8)
C25 C20 C21 C23 87.1(8)
C19 C20 C25 C26 -0.1(7)
C21 C20 C25 C26 -179.8(4)
C20 C25 C26 C31 0.6(6)
C20 C25 C26 C27 -177.5(4)
C25 C26 C27 C28 179.5(4)
C31 C26 C27 C28 1.3(6)
C26 C27 C28 C29 2.1(7)
C13 C12 C29 C28 166.5(4)
C9 C12 C29 C28 -11.6(6)
C13 C12 C29 C30 -7.8(5)
C9 C12 C29 C30 174.1(3)
C27 C28 C29 C12 -179.7(4)
C27 C28 C29 C30 -5.4(6)
C14 C15 C30 C31 -173.9(4)
C16 C15 C30 C31 2.5(6)
C14 C15 C30 C29 4.4(6)
C16 C15 C30 C29 -179.1(4)
C12 C29 C30 C15 1.7(5)
C28 C29 C30 C15 -173.1(4)
C12 C29 C30 C31 -179.9(3)
C28 C29 C30 C31 5.3(5)
C25 C26 C31 C18 -1.3(6)
C27 C26 C31 C18 176.8(4)
C25 C26 C31 C30 -179.4(4)
C27 C26 C31 C30 -1.2(6)
C19 C18 C31 C26 1.5(6)
C17 C18 C31 C26 -178.7(4)
C19 C18 C31 C30 179.6(4)
C17 C18 C31 C30 -0.6(6)
C15 C30 C31 C26 176.3(4)
C29 C30 C31 C26 -2.1(6)
C15 C30 C31 C18 -1.8(6)
C29 C30 C31 C18 179.8(4)
Pt1 O2 C36 C37 -3.5(6)
Pt1 O2 C36 C35 176.7(3)
C33 C35 C36 O2 65.4(7)
C32 C35 C36 O2 -55.1(8)
C34 C35 C36 O2 -175.4(4)
C33 C35 C36 C37 -114.5(7)
C32 C35 C36 C37 125.1(8)
C34 C35 C36 C37 4.7(7)
O2 C36 C37 C38 0.5(8)
C35 C36 C37 C38 -179.7(4)
Pt1 O1 C38 C37 -1.2(6)
Pt1 O1 C38 C39 179.0(3)
C36 C37 C38 O1 2.2(8)
C36 C37 C38 C39 -178.1(4)
O1 C38 C39 C42 -4.2(6)
C37 C38 C39 C42 176.0(4)
O1 C38 C39 C41 116.5(5)
C37 C38 C39 C41 -63.3(6)
O1 C38 C39 C40 -122.7(5)
C37 C38 C39 C40 57.5(6)
